data_7045328
loop_
_publ_author_name
'Morrow, T. J.'
'Christman, W. E.'
'Williams, J. Z.'
'Arulsamy, N.'
'Goroncy, A.'
'Hulley, E. B.'

_publ_section_title
;
 Ligand dynamics and protonation preferences of Rh and Ir complexes
 bearing an almost, but not quite, pendent base.
;
_journal_issue 8
_journal_name_full 'Dalton transactions (Cambridge, England : 2003)'
_journal_page_first 2670
_journal_page_last 2682
_journal_paper_doi 10.1039/c7dt04259k
_journal_volume 47
_journal_year 2018
_chemical_formula_moiety 'C24 B F20, C24 H31 N3 Rh'
_chemical_formula_sum 'C48 H31 B F20 N3 Rh'
_chemical_formula_weight 1143.48
_space_group_crystal_system triclinic
_space_group_IT_number 2
_space_group_name_Hall '-P 1'
_space_group_name_H-M_alt 'P -1'
_symmetry_space_group_name_Hall '-P 1'
_symmetry_space_group_name_H-M 'P -1'
_atom_sites_solution_hydrogens geom
_audit_creation_method SHELXL-2014/7
_audit_update_record
;
2017-11-04 deposited with the CCDC.
2018-01-22 downloaded from the CCDC.
;
_cell_angle_alpha 100.030(2)
_cell_angle_beta 101.556(2)
_cell_angle_gamma 96.792(2)
_cell_formula_units_Z 2
_cell_length_a 10.2339(1)
_cell_length_b 13.4237(2)
_cell_length_c 16.5737(2)
_cell_measurement_reflns_used 9728
_cell_measurement_temperature 150(2)
_cell_measurement_theta_max 34.60
_cell_measurement_theta_min 2.56
_cell_volume 2168.74(5)
_computing_cell_refinement 'Bruker SAINT'
_computing_data_collection 'Bruker APEX2'
_computing_data_reduction 'Bruker SAINT'
_computing_molecular_graphics 'Bruker SHELXTL'
_computing_publication_material 'Bruker SHELXTL'
_computing_structure_refinement 'SHELXL-2014/7 (Sheldrick, 2014)'
_computing_structure_solution 'SHELXS-97 (Sheldrick 2008)'
_diffrn_ambient_temperature 150(2)
_diffrn_measured_fraction_theta_full 0.999
_diffrn_measured_fraction_theta_max 0.996
_diffrn_measurement_device_type 'Bruker APEX-II CCD'
_diffrn_measurement_method '\f and \w scans'
_diffrn_radiation_type MoK\a
_diffrn_radiation_wavelength 0.71073
_diffrn_reflns_av_R_equivalents 0.0263
_diffrn_reflns_av_unetI/netI 0.0170
_diffrn_reflns_Laue_measured_fraction_full 0.999
_diffrn_reflns_Laue_measured_fraction_max 0.996
_diffrn_reflns_limit_h_max 15
_diffrn_reflns_limit_h_min -15
_diffrn_reflns_limit_k_max 20
_diffrn_reflns_limit_k_min -20
_diffrn_reflns_limit_l_max 25
_diffrn_reflns_limit_l_min -25
_diffrn_reflns_number 119647
_diffrn_reflns_point_group_measured_fraction_full 0.999
_diffrn_reflns_point_group_measured_fraction_max 0.996
_diffrn_reflns_theta_full 25.242
_diffrn_reflns_theta_max 33.727
_diffrn_reflns_theta_min 1.806
_exptl_absorpt_coefficient_mu 0.522
_exptl_absorpt_correction_T_max 0.7469
_exptl_absorpt_correction_T_min 0.6942
_exptl_absorpt_correction_type multi-scan
_exptl_absorpt_process_details 'Bruker SAINT'
_exptl_crystal_colour yellow
_exptl_crystal_density_diffrn 1.751
_exptl_crystal_description rectangular_plate
_exptl_crystal_F_000 1140
_exptl_crystal_size_max 0.391
_exptl_crystal_size_mid 0.304
_exptl_crystal_size_min 0.118
_refine_diff_density_max 0.951
_refine_diff_density_min -0.478
_refine_diff_density_rms 0.067
_refine_ls_extinction_method none
_refine_ls_goodness_of_fit_ref 1.038
_refine_ls_hydrogen_treatment constr
_refine_ls_matrix_type full
_refine_ls_number_parameters 658
_refine_ls_number_reflns 17221
_refine_ls_number_restraints 0
_refine_ls_restrained_S_all 1.038
_refine_ls_R_factor_all 0.0339
_refine_ls_R_factor_gt 0.0289
_refine_ls_shift/su_max 0.002
_refine_ls_shift/su_mean 0.000
_refine_ls_structure_factor_coef Fsqd
_refine_ls_weighting_details 'w=1/[\s^2^(Fo^2^)+(0.0429P)^2^+0.7227P] where P=(Fo^2^+2Fc^2^)/3'
_refine_ls_weighting_scheme calc
_refine_ls_wR_factor_gt 0.0757
_refine_ls_wR_factor_ref 0.0795
_reflns_Friedel_coverage 0.000
_reflns_number_gt 15327
_reflns_number_total 17221
_reflns_threshold_expression 'I > 2\s(I)'
_cod_data_source_file c7dt04259k2.cif
_cod_data_source_block tm05
_cod_depositor_comments 'Adding full bibliography for 7045326--7045328.cif.'
_cod_database_code 7045328
_shelx_shelxl_version_number 2014/7
_shelx_space_group_comment
; 
The symmetry employed for this shelxl refinement is uniquely defined 
by the following loop, which should always be used as a source of 
symmetry information in preference to the above space-group names. 
They are only intended as comments. 
;
_shelx_estimated_absorpt_t_min 0.822
_shelx_estimated_absorpt_t_max 0.941

loop_
_space_group_symop_operation_xyz
'x, y, z'
'-x, -y, -z'

loop_
_atom_site_label
_atom_site_type_symbol
_atom_site_fract_x
_atom_site_fract_y
_atom_site_fract_z
_atom_site_U_iso_or_equiv
_atom_site_adp_type
_atom_site_occupancy
_atom_site_site_symmetry_order
_atom_site_calc_flag
_atom_site_refinement_flags_posn
_atom_site_refinement_flags_adp
Rh1 Rh 0.36307(2) 0.28580(2) 0.29126(2) 0.01968(3) Uani 1 1 d . .
N1 N 0.53506(9) 0.32897(7) 0.24642(6) 0.02008(16) Uani 1 1 d . .
N2 N 0.43256(10) 0.13271(7) 0.26968(6) 0.02115(16) Uani 1 1 d . .
N3 N 0.29944(9) 0.21469(7) 0.14550(6) 0.02028(16) Uani 1 1 d . .
C17 C 0.35589(14) 0.43805(10) 0.33801(8) 0.0292(2) Uani 1 1 d . .
H17A H 0.4206 0.4872 0.3203 0.035 Uiso 1 1 calc R U
C18 C 0.41886(14) 0.39195(10) 0.40448(8) 0.0290(2) Uani 1 1 d . .
H18A H 0.5185 0.4153 0.4239 0.035 Uiso 1 1 calc R U
C21 C 0.22705(13) 0.21911(11) 0.35769(8) 0.0307(2) Uani 1 1 d . .
H21A H 0.2015 0.1430 0.3396 0.037 Uiso 1 1 calc R U
C22 C 0.15625(13) 0.27394(12) 0.30386(9) 0.0321(3) Uani 1 1 d . .
H22A H 0.0907 0.2291 0.2542 0.039 Uiso 1 1 calc R U
C1 C 0.43174(14) 0.13396(10) 0.04396(8) 0.0300(2) Uani 1 1 d . .
H1A H 0.5200 0.1134 0.0420 0.045 Uiso 1 1 calc R U
H1B H 0.3609 0.0739 0.0228 0.045 Uiso 1 1 calc R U
H1C H 0.4154 0.1850 0.0090 0.045 Uiso 1 1 calc R U
C2 C 0.43012(11) 0.18047(8) 0.13522(7) 0.01991(18) Uani 1 1 d . .
C3 C 0.54063(11) 0.27404(8) 0.17118(7) 0.01962(17) Uani 1 1 d . .
C4 C 0.64249(13) 0.30045(10) 0.13120(8) 0.0265(2) Uani 1 1 d . .
H4A H 0.6440 0.2617 0.0778 0.032 Uiso 1 1 calc R U
C5 C 0.74235(14) 0.38401(10) 0.16980(9) 0.0308(2) Uani 1 1 d . .
H5A H 0.8117 0.4040 0.1426 0.037 Uiso 1 1 calc R U
C6 C 0.73926(13) 0.43730(10) 0.24791(9) 0.0293(2) Uani 1 1 d . .
H6A H 0.8082 0.4932 0.2766 0.035 Uiso 1 1 calc R U
C7 C 0.63395(12) 0.40809(9) 0.28403(8) 0.0249(2) Uani 1 1 d . .
H7A H 0.6315 0.4456 0.3377 0.030 Uiso 1 1 calc R U
C8 C 0.45536(11) 0.10334(8) 0.19250(7) 0.01980(17) Uani 1 1 d . .
C9 C 0.49929(12) 0.01118(9) 0.16913(9) 0.0269(2) Uani 1 1 d . .
H9A H 0.5118 -0.0095 0.1138 0.032 Uiso 1 1 calc R U
C10 C 0.52478(14) -0.05065(10) 0.22755(10) 0.0336(3) Uani 1 1 d . .
H10A H 0.5553 -0.1140 0.2127 0.040 Uiso 1 1 calc R U
C11 C 0.50527(14) -0.01915(10) 0.30744(10) 0.0329(3) Uani 1 1 d . .
H11A H 0.5240 -0.0594 0.3489 0.039 Uiso 1 1 calc R U
C12 C 0.45754(13) 0.07283(10) 0.32573(8) 0.0270(2) Uani 1 1 d . .
H12A H 0.4420 0.0941 0.3803 0.032 Uiso 1 1 calc R U
C13 C 0.26170(12) 0.29472(9) 0.09694(8) 0.0276(2) Uani 1 1 d . .
H13A H 0.2883 0.2826 0.0422 0.033 Uiso 1 1 calc R U
H13B H 0.3052 0.3640 0.1290 0.033 Uiso 1 1 calc R U
C14 C 0.11018(14) 0.28317(11) 0.08444(9) 0.0317(3) Uani 1 1 d . .
H14A H 0.0697 0.3117 0.0358 0.038 Uiso 1 1 calc R U
H14B H 0.0841 0.3178 0.1353 0.038 Uiso 1 1 calc R U
C15 C 0.06669(13) 0.16788(11) 0.06830(10) 0.0334(3) Uani 1 1 d . .
H15A H 0.0521 0.1374 0.0077 0.040 Uiso 1 1 calc R U
H15B H -0.0180 0.1512 0.0868 0.040 Uiso 1 1 calc R U
C16 C 0.18269(11) 0.12813(9) 0.11973(8) 0.0246(2) Uani 1 1 d . .
H16A H 0.1572 0.1080 0.1699 0.030 Uiso 1 1 calc R U
H16B H 0.2066 0.0678 0.0855 0.030 Uiso 1 1 calc R U
C19 C 0.35052(17) 0.36698(13) 0.47405(9) 0.0384(3) Uani 1 1 d . .
H19A H 0.2847 0.4140 0.4825 0.046 Uiso 1 1 calc R U
H19B H 0.4193 0.3774 0.5274 0.046 Uiso 1 1 calc R U
C20 C 0.27767(17) 0.25614(13) 0.45153(9) 0.0379(3) Uani 1 1 d . .
H20A H 0.3403 0.2113 0.4735 0.045 Uiso 1 1 calc R U
H20B H 0.2003 0.2511 0.4790 0.045 Uiso 1 1 calc R U
C23 C 0.11261(16) 0.37593(14) 0.33275(11) 0.0427(3) Uani 1 1 d . .
H23A H 0.1027 0.3818 0.3915 0.051 Uiso 1 1 calc R U
H23B H 0.0236 0.3788 0.2972 0.051 Uiso 1 1 calc R U
C24 C 0.21480(17) 0.46515(13) 0.32751(11) 0.0416(3) Uani 1 1 d . .
H24A H 0.1883 0.4847 0.2723 0.050 Uiso 1 1 calc R U
H24B H 0.2145 0.5248 0.3719 0.050 Uiso 1 1 calc R U
B1 B 0.04946(12) 0.20505(9) 0.73841(7) 0.01936(19) Uani 1 1 d . .
C25 C -0.04888(11) 0.22293(9) 0.65156(7) 0.02142(18) Uani 1 1 d . .
C26 C -0.17733(12) 0.16528(10) 0.62384(7) 0.0254(2) Uani 1 1 d . .
F26 F -0.21398(8) 0.09052(7) 0.66372(5) 0.03309(17) Uani 1 1 d . .
C27 C -0.27336(13) 0.17745(11) 0.55632(8) 0.0301(2) Uani 1 1 d . .
F27 F -0.39421(9) 0.11638(8) 0.53242(6) 0.0430(2) Uani 1 1 d . .
C28 C -0.24361(14) 0.25255(11) 0.51271(8) 0.0306(2) Uani 1 1 d . .
F28 F -0.33426(10) 0.26495(8) 0.44625(6) 0.0453(2) Uani 1 1 d . .
C29 C -0.11877(13) 0.31291(9) 0.53755(7) 0.0263(2) Uani 1 1 d . .
F29 F -0.08801(10) 0.38599(7) 0.49570(5) 0.03768(19) Uani 1 1 d . .
C30 C -0.02508(12) 0.29702(9) 0.60523(7) 0.02258(19) Uani 1 1 d . .
F30 F 0.09448(8) 0.36025(6) 0.62385(5) 0.02883(15) Uani 1 1 d . .
C31 C -0.03440(11) 0.24513(8) 0.80999(7) 0.01901(17) Uani 1 1 d . .
C32 C -0.04331(11) 0.34904(8) 0.82950(7) 0.02072(18) Uani 1 1 d . .
F32 F 0.02173(8) 0.41512(5) 0.79245(5) 0.02620(14) Uani 1 1 d . .
C33 C -0.11380(12) 0.39127(9) 0.88595(8) 0.0246(2) Uani 1 1 d . .
F33 F -0.11378(10) 0.49250(6) 0.90304(6) 0.03696(19) Uani 1 1 d . .
C34 C -0.18569(13) 0.32804(10) 0.92436(8) 0.0263(2) Uani 1 1 d . .
F34 F -0.25653(10) 0.36718(8) 0.97847(6) 0.0401(2) Uani 1 1 d . .
C35 C -0.18482(12) 0.22445(10) 0.90579(7) 0.0240(2) Uani 1 1 d . .
F35 F -0.25433(9) 0.16203(7) 0.94334(5) 0.03396(17) Uani 1 1 d . .
C36 C -0.11044(11) 0.18535(8) 0.84981(7) 0.02122(18) Uani 1 1 d . .
F36 F -0.11655(8) 0.08288(5) 0.83627(5) 0.02890(15) Uani 1 1 d . .
C37 C 0.20591(11) 0.26714(8) 0.75882(7) 0.02067(18) Uani 1 1 d . .
C38 C 0.28284(12) 0.24976(9) 0.69852(7) 0.0242(2) Uani 1 1 d . .
F38 F 0.22630(8) 0.18618(7) 0.62423(5) 0.03165(16) Uani 1 1 d . .
C39 C 0.41616(12) 0.29323(11) 0.70956(9) 0.0286(2) Uani 1 1 d . .
F39 F 0.48371(9) 0.27239(8) 0.64868(6) 0.0409(2) Uani 1 1 d . .
C40 C 0.48081(12) 0.35764(11) 0.78467(9) 0.0316(3) Uani 1 1 d . .
F40 F 0.60953(8) 0.40227(9) 0.79654(7) 0.0467(2) Uani 1 1 d . .
C41 C 0.41181(13) 0.37569(11) 0.84782(9) 0.0304(2) Uani 1 1 d . .
F41 F 0.47302(10) 0.43771(9) 0.92114(6) 0.0480(2) Uani 1 1 d . .
C42 C 0.27845(12) 0.32975(9) 0.83402(7) 0.0239(2) Uani 1 1 d . .
F42 F 0.22158(8) 0.35088(7) 0.90056(5) 0.03186(16) Uani 1 1 d . .
C43 C 0.07463(11) 0.08541(9) 0.73390(7) 0.02194(19) Uani 1 1 d . .
C44 C 0.05183(13) 0.00957(9) 0.66163(8) 0.0261(2) Uani 1 1 d . .
F44 F -0.00560(9) 0.02643(7) 0.58613(5) 0.03503(17) Uani 1 1 d . .
C45 C 0.08702(14) -0.08732(10) 0.66150(9) 0.0320(3) Uani 1 1 d . .
F45 F 0.06129(11) -0.15644(7) 0.58930(7) 0.0468(2) Uani 1 1 d . .
C46 C 0.14670(14) -0.11263(10) 0.73515(10) 0.0332(3) Uani 1 1 d . .
F46 F 0.18090(11) -0.20575(7) 0.73536(8) 0.0501(3) Uani 1 1 d . .
C47 C 0.17146(12) -0.04078(10) 0.80881(9) 0.0287(2) Uani 1 1 d . .
F47 F 0.23058(9) -0.06394(7) 0.88199(6) 0.03716(18) Uani 1 1 d . .
C48 C 0.13770(12) 0.05539(9) 0.80613(8) 0.0240(2) Uani 1 1 d . .
F48 F 0.17049(8) 0.12343(6) 0.88040(5) 0.02981(15) Uani 1 1 d . .

loop_
_atom_site_aniso_label
_atom_site_aniso_U_11
_atom_site_aniso_U_22
_atom_site_aniso_U_33
_atom_site_aniso_U_23
_atom_site_aniso_U_13
_atom_site_aniso_U_12
Rh1 0.02001(4) 0.02058(4) 0.01854(4) 0.00470(3) 0.00364(3) 0.00373(3)
N1 0.0203(4) 0.0178(4) 0.0200(4) 0.0028(3) 0.0020(3) 0.0004(3)
N2 0.0228(4) 0.0193(4) 0.0204(4) 0.0065(3) 0.0013(3) 0.0019(3)
N3 0.0191(4) 0.0181(4) 0.0220(4) 0.0074(3) -0.0005(3) 0.0006(3)
C17 0.0355(6) 0.0240(5) 0.0301(6) 0.0040(4) 0.0100(5) 0.0106(5)
C18 0.0356(6) 0.0271(5) 0.0226(5) 0.0001(4) 0.0062(4) 0.0060(5)
C21 0.0284(6) 0.0383(7) 0.0275(6) 0.0096(5) 0.0113(5) 0.0011(5)
C22 0.0235(5) 0.0452(7) 0.0305(6) 0.0101(5) 0.0100(5) 0.0065(5)
C1 0.0361(6) 0.0293(6) 0.0199(5) -0.0007(4) 0.0038(4) -0.0004(5)
C2 0.0216(4) 0.0191(4) 0.0171(4) 0.0033(3) 0.0018(3) 0.0006(3)
C3 0.0217(4) 0.0179(4) 0.0182(4) 0.0045(3) 0.0028(3) 0.0004(3)
C4 0.0282(5) 0.0273(5) 0.0239(5) 0.0061(4) 0.0085(4) -0.0018(4)
C5 0.0282(6) 0.0305(6) 0.0334(6) 0.0086(5) 0.0098(5) -0.0048(5)
C6 0.0259(5) 0.0237(5) 0.0342(6) 0.0050(4) 0.0033(5) -0.0058(4)
C7 0.0255(5) 0.0196(5) 0.0255(5) 0.0012(4) 0.0024(4) -0.0012(4)
C8 0.0181(4) 0.0171(4) 0.0222(4) 0.0043(3) 0.0012(3) 0.0003(3)
C9 0.0254(5) 0.0209(5) 0.0349(6) 0.0052(4) 0.0080(4) 0.0041(4)
C10 0.0301(6) 0.0234(5) 0.0523(8) 0.0147(5) 0.0115(6) 0.0093(5)
C11 0.0299(6) 0.0286(6) 0.0451(7) 0.0213(5) 0.0059(5) 0.0080(5)
C12 0.0276(5) 0.0264(5) 0.0273(5) 0.0127(4) 0.0017(4) 0.0028(4)
C13 0.0259(5) 0.0241(5) 0.0313(6) 0.0144(4) -0.0029(4) 0.0007(4)
C14 0.0285(6) 0.0311(6) 0.0350(6) 0.0119(5) -0.0004(5) 0.0082(5)
C15 0.0209(5) 0.0353(6) 0.0395(7) 0.0134(5) -0.0053(5) -0.0017(5)
C16 0.0210(5) 0.0217(5) 0.0277(5) 0.0070(4) -0.0011(4) -0.0020(4)
C19 0.0483(8) 0.0444(8) 0.0227(5) 0.0033(5) 0.0115(5) 0.0083(6)
C20 0.0426(7) 0.0494(8) 0.0252(6) 0.0117(6) 0.0133(5) 0.0056(6)
C23 0.0339(7) 0.0575(10) 0.0448(8) 0.0131(7) 0.0167(6) 0.0223(7)
C24 0.0440(8) 0.0416(8) 0.0470(8) 0.0102(6) 0.0166(7) 0.0249(7)
B1 0.0211(5) 0.0192(5) 0.0173(5) 0.0042(4) 0.0039(4) 0.0015(4)
C25 0.0226(5) 0.0232(5) 0.0175(4) 0.0033(3) 0.0034(4) 0.0033(4)
C26 0.0234(5) 0.0295(5) 0.0215(5) 0.0050(4) 0.0028(4) 0.0017(4)
F26 0.0270(4) 0.0384(4) 0.0310(4) 0.0120(3) 0.0024(3) -0.0064(3)
C27 0.0226(5) 0.0391(7) 0.0247(5) 0.0023(5) 0.0000(4) 0.0040(5)
F27 0.0243(4) 0.0597(6) 0.0366(4) 0.0087(4) -0.0051(3) -0.0043(4)
C28 0.0298(6) 0.0383(6) 0.0222(5) 0.0047(5) -0.0009(4) 0.0133(5)
F28 0.0405(5) 0.0575(6) 0.0342(4) 0.0144(4) -0.0088(4) 0.0149(4)
C29 0.0345(6) 0.0254(5) 0.0206(5) 0.0061(4) 0.0048(4) 0.0107(4)
F29 0.0516(5) 0.0348(4) 0.0305(4) 0.0169(3) 0.0061(4) 0.0123(4)
C30 0.0264(5) 0.0213(5) 0.0187(4) 0.0021(4) 0.0035(4) 0.0040(4)
F30 0.0323(4) 0.0248(3) 0.0267(3) 0.0080(3) 0.0020(3) -0.0024(3)
C31 0.0191(4) 0.0189(4) 0.0184(4) 0.0047(3) 0.0028(3) 0.0013(3)
C32 0.0213(4) 0.0198(4) 0.0212(4) 0.0064(3) 0.0039(4) 0.0019(3)
F32 0.0303(3) 0.0203(3) 0.0313(4) 0.0104(3) 0.0110(3) 0.0024(3)
C33 0.0285(5) 0.0213(5) 0.0256(5) 0.0055(4) 0.0069(4) 0.0074(4)
F33 0.0515(5) 0.0221(3) 0.0424(5) 0.0059(3) 0.0186(4) 0.0136(3)
C34 0.0267(5) 0.0328(6) 0.0234(5) 0.0080(4) 0.0094(4) 0.0103(4)
F34 0.0477(5) 0.0464(5) 0.0381(4) 0.0120(4) 0.0269(4) 0.0206(4)
C35 0.0217(5) 0.0298(5) 0.0228(5) 0.0102(4) 0.0066(4) 0.0029(4)
F35 0.0336(4) 0.0394(4) 0.0354(4) 0.0167(3) 0.0171(3) 0.0020(3)
C36 0.0224(4) 0.0199(4) 0.0215(4) 0.0063(4) 0.0045(4) 0.0014(4)
F36 0.0350(4) 0.0191(3) 0.0350(4) 0.0086(3) 0.0129(3) 0.0005(3)
C37 0.0207(4) 0.0222(4) 0.0196(4) 0.0071(4) 0.0034(3) 0.0031(4)
C38 0.0244(5) 0.0275(5) 0.0231(5) 0.0092(4) 0.0066(4) 0.0052(4)
F38 0.0350(4) 0.0371(4) 0.0235(3) 0.0032(3) 0.0116(3) 0.0045(3)
C39 0.0235(5) 0.0353(6) 0.0345(6) 0.0191(5) 0.0112(4) 0.0089(4)
F39 0.0322(4) 0.0582(6) 0.0448(5) 0.0239(4) 0.0219(4) 0.0136(4)
C40 0.0184(5) 0.0368(6) 0.0419(7) 0.0210(6) 0.0024(5) 0.0019(4)
F40 0.0195(3) 0.0624(6) 0.0588(6) 0.0295(5) 0.0016(4) -0.0039(4)
C41 0.0225(5) 0.0322(6) 0.0313(6) 0.0084(5) -0.0043(4) -0.0014(4)
F41 0.0320(4) 0.0567(6) 0.0395(5) -0.0028(4) -0.0082(4) -0.0095(4)
C42 0.0218(5) 0.0264(5) 0.0220(5) 0.0064(4) 0.0012(4) 0.0021(4)
F42 0.0288(4) 0.0414(4) 0.0201(3) -0.0004(3) 0.0019(3) 0.0007(3)
C43 0.0228(5) 0.0211(4) 0.0220(5) 0.0042(4) 0.0058(4) 0.0029(4)
C44 0.0279(5) 0.0250(5) 0.0237(5) 0.0008(4) 0.0066(4) 0.0028(4)
F44 0.0475(5) 0.0337(4) 0.0201(3) -0.0012(3) 0.0043(3) 0.0070(3)
C45 0.0302(6) 0.0240(5) 0.0398(7) -0.0031(5) 0.0117(5) 0.0044(4)
F45 0.0548(6) 0.0328(4) 0.0469(5) -0.0129(4) 0.0142(4) 0.0100(4)
C46 0.0275(6) 0.0222(5) 0.0514(8) 0.0065(5) 0.0114(5) 0.0075(4)
F46 0.0472(5) 0.0266(4) 0.0775(8) 0.0093(4) 0.0106(5) 0.0178(4)
C47 0.0225(5) 0.0272(5) 0.0392(6) 0.0134(5) 0.0066(5) 0.0060(4)
F47 0.0308(4) 0.0376(4) 0.0476(5) 0.0228(4) 0.0044(3) 0.0102(3)
C48 0.0232(5) 0.0230(5) 0.0257(5) 0.0055(4) 0.0049(4) 0.0038(4)
F48 0.0345(4) 0.0304(4) 0.0222(3) 0.0059(3) 0.0000(3) 0.0059(3)

loop_
_atom_type_symbol
_atom_type_description
_atom_type_scat_dispersion_real
_atom_type_scat_dispersion_imag
_atom_type_scat_source
C C 0.0033 0.0016 'International Tables Vol C Tables 4.2.6.8 and 6.1.1.4'
H H 0.0000 0.0000 'International Tables Vol C Tables 4.2.6.8 and 6.1.1.4'
N N 0.0061 0.0033 'International Tables Vol C Tables 4.2.6.8 and 6.1.1.4'
Rh Rh -1.1178 0.9187 'International Tables Vol C Tables 4.2.6.8 and 6.1.1.4'
F F 0.0171 0.0103 'International Tables Vol C Tables 4.2.6.8 and 6.1.1.4'
B B 0.0013 0.0007 'International Tables Vol C Tables 4.2.6.8 and 6.1.1.4'

loop_
_geom_angle_atom_site_label_1
_geom_angle_atom_site_label_2
_geom_angle_atom_site_label_3
_geom_angle
C17 Rh1 C18 40.45(5)
C17 Rh1 N1 90.52(5)
C18 Rh1 N1 96.32(5)
C17 Rh1 C21 97.55(6)
C18 Rh1 C21 80.89(5)
N1 Rh1 C21 163.42(5)
C17 Rh1 C22 79.94(6)
C18 Rh1 C22 88.78(6)
N1 Rh1 C22 158.64(5)
C21 Rh1 C22 37.93(5)
C17 Rh1 N2 162.18(5)
C18 Rh1 N2 124.41(4)
N1 Rh1 N2 81.38(4)
C21 Rh1 N2 86.74(5)
C22 Rh1 N2 112.69(5)
C17 Rh1 N3 121.68(4)
C18 Rh1 N3 161.33(4)
N1 Rh1 N3 75.86(3)
C21 Rh1 N3 111.34(4)
C22 Rh1 N3 92.86(4)
N2 Rh1 N3 71.81(3)
C7 N1 C3 118.53(10)
C7 N1 Rh1 125.73(8)
C3 N1 Rh1 115.66(7)
C12 N2 C8 118.94(10)
C12 N2 Rh1 126.79(8)
C8 N2 Rh1 114.21(7)
C13 N3 C2 113.61(9)
C13 N3 C16 106.95(8)
C2 N3 C16 112.72(9)
C13 N3 Rh1 110.51(7)
C2 N3 Rh1 98.09(6)
C16 N3 Rh1 115.01(7)
C18 C17 C24 124.42(13)
C18 C17 Rh1 70.09(7)
C24 C17 Rh1 114.52(10)
C18 C17 H17A 113.5
C24 C17 H17A 113.5
Rh1 C17 H17A 113.5
C17 C18 C19 123.05(13)
C17 C18 Rh1 69.46(7)
C19 C18 Rh1 115.78(10)
C17 C18 H18A 113.7
C19 C18 H18A 113.7
Rh1 C18 H18A 113.7
C22 C21 C20 124.69(14)
C22 C21 Rh1 71.43(7)
C20 C21 Rh1 110.75(9)
C22 C21 H21A 114.1
C20 C21 H21A 114.1
Rh1 C21 H21A 114.1
C21 C22 C23 124.43(13)
C21 C22 Rh1 70.64(7)
C23 C22 Rh1 114.27(10)
C21 C22 H22A 113.4
C23 C22 H22A 113.4
Rh1 C22 H22A 113.4
C2 C1 H1A 109.5
C2 C1 H1B 109.5
H1A C1 H1B 109.5
C2 C1 H1C 109.5
H1A C1 H1C 109.5
H1B C1 H1C 109.5
N3 C2 C3 106.76(8)
N3 C2 C8 106.14(8)
C3 C2 C8 107.07(8)
N3 C2 C1 113.93(9)
C3 C2 C1 111.16(9)
C8 C2 C1 111.39(9)
N1 C3 C4 121.33(10)
N1 C3 C2 115.51(9)
C4 C3 C2 123.14(10)
C3 C4 C5 119.56(11)
C3 C4 H4A 120.2
C5 C4 H4A 120.2
C6 C5 C4 118.90(11)
C6 C5 H5A 120.5
C4 C5 H5A 120.5
C5 C6 C7 118.79(11)
C5 C6 H6A 120.6
C7 C6 H6A 120.6
N1 C7 C6 122.81(11)
N1 C7 H7A 118.6
C6 C7 H7A 118.6
N2 C8 C9 121.51(10)
N2 C8 C2 114.31(9)
C9 C8 C2 124.17(10)
C8 C9 C10 119.20(12)
C8 C9 H9A 120.4
C10 C9 H9A 120.4
C11 C10 C9 119.28(12)
C11 C10 H10A 120.4
C9 C10 H10A 120.4
C10 C11 C12 118.35(12)
C10 C11 H11A 120.8
C12 C11 H11A 120.8
N2 C12 C11 122.66(12)
N2 C12 H12A 118.7
C11 C12 H12A 118.7
N3 C13 C14 103.88(10)
N3 C13 H13A 111.0
C14 C13 H13A 111.0
N3 C13 H13B 111.0
C14 C13 H13B 111.0
H13A C13 H13B 109.0
C13 C14 C15 103.34(11)
C13 C14 H14A 111.1
C15 C14 H14A 111.1
C13 C14 H14B 111.1
C15 C14 H14B 111.1
H14A C14 H14B 109.1
C14 C15 C16 105.09(10)
C14 C15 H15A 110.7
C16 C15 H15A 110.7
C14 C15 H15B 110.7
C16 C15 H15B 110.7
H15A C15 H15B 108.8
N3 C16 C15 106.14(9)
N3 C16 H16A 110.5
C15 C16 H16A 110.5
N3 C16 H16B 110.5
C15 C16 H16B 110.5
H16A C16 H16B 108.7
C18 C19 C20 110.91(11)
C18 C19 H19A 109.5
C20 C19 H19A 109.5
C18 C19 H19B 109.5
C20 C19 H19B 109.5
H19A C19 H19B 108.0
C21 C20 C19 111.98(12)
C21 C20 H20A 109.2
C19 C20 H20A 109.2
C21 C20 H20B 109.2
C19 C20 H20B 109.2
H20A C20 H20B 107.9
C22 C23 C24 111.28(12)
C22 C23 H23A 109.4
C24 C23 H23A 109.4
C22 C23 H23B 109.4
C24 C23 H23B 109.4
H23A C23 H23B 108.0
C17 C24 C23 111.57(12)
C17 C24 H24A 109.3
C23 C24 H24A 109.3
C17 C24 H24B 109.3
C23 C24 H24B 109.3
H24A C24 H24B 108.0
C43 B1 C31 113.57(9)
C43 B1 C25 113.24(9)
C31 B1 C25 101.59(8)
C43 B1 C37 101.86(9)
C31 B1 C37 112.98(9)
C25 B1 C37 114.12(9)
C30 C25 C26 113.36(10)
C30 C25 B1 127.83(10)
C26 C25 B1 118.49(10)
F26 C26 C27 115.83(11)
F26 C26 C25 119.47(10)
C27 C26 C25 124.70(12)
F27 C27 C28 120.04(12)
F27 C27 C26 120.75(13)
C28 C27 C26 119.20(12)
F28 C28 C29 120.68(13)
F28 C28 C27 120.37(13)
C29 C28 C27 118.94(11)
F29 C29 C28 119.73(11)
F29 C29 C30 120.53(12)
C28 C29 C30 119.74(11)
F30 C30 C25 121.21(10)
F30 C30 C29 114.75(10)
C25 C30 C29 124.05(11)
C36 C31 C32 113.38(10)
C36 C31 B1 127.29(9)
C32 C31 B1 119.06(9)
F32 C32 C33 116.10(10)
F32 C32 C31 119.37(10)
C33 C32 C31 124.52(10)
F33 C33 C34 120.02(11)
F33 C33 C32 120.72(11)
C34 C33 C32 119.26(11)
F34 C34 C35 120.55(11)
F34 C34 C33 120.31(11)
C35 C34 C33 119.13(11)
F35 C35 C34 119.57(11)
F35 C35 C36 120.70(11)
C34 C35 C36 119.72(10)
F36 C36 C35 114.77(10)
F36 C36 C31 121.33(10)
C35 C36 C31 123.90(10)
C42 C37 C38 113.27(10)
C42 C37 B1 127.45(10)
C38 C37 B1 118.98(10)
F38 C38 C39 116.33(11)
F38 C38 C37 119.22(10)
C39 C38 C37 124.44(12)
F39 C39 C40 119.70(12)
F39 C39 C38 120.97(13)
C40 C39 C38 119.32(12)
F40 C40 C39 120.54(13)
F40 C40 C41 120.27(13)
C39 C40 C41 119.19(11)
F41 C41 C40 120.01(12)
F41 C41 C42 120.59(13)
C40 C41 C42 119.40(12)
F42 C42 C41 114.46(11)
F42 C42 C37 121.24(10)
C41 C42 C37 124.30(12)
C48 C43 C44 113.43(11)
C48 C43 B1 119.75(10)
C44 C43 B1 126.46(10)
F44 C44 C45 115.31(11)
F44 C44 C43 121.24(11)
C45 C44 C43 123.45(12)
F45 C45 C46 119.89(12)
F45 C45 C44 119.94(13)
C46 C45 C44 120.17(12)
F46 C46 C45 120.41(13)
F46 C46 C47 120.56(14)
C45 C46 C47 119.03(12)
F47 C47 C46 120.01(12)
F47 C47 C48 120.88(12)
C46 C47 C48 119.09(12)
F48 C48 C47 115.78(11)
F48 C48 C43 119.44(10)
C47 C48 C43 124.79(12)

loop_
_geom_bond_atom_site_label_1
_geom_bond_atom_site_label_2
_geom_bond_distance
Rh1 C17 2.0711(12)
Rh1 C18 2.0795(12)
Rh1 N1 2.1021(10)
Rh1 C21 2.1480(12)
Rh1 C22 2.1582(13)
Rh1 N2 2.2470(10)
Rh1 N3 2.3645(10)
N1 C7 1.3428(14)
N1 C3 1.3490(14)
N2 C12 1.3371(14)
N2 C8 1.3460(15)
N3 C13 1.4919(14)
N3 C2 1.4961(15)
N3 C16 1.5015(14)
C17 C18 1.4350(19)
C17 C24 1.514(2)
C17 H17A 1.0000
C18 C19 1.528(2)
C18 H18A 1.0000
C21 C22 1.399(2)
C21 C20 1.510(2)
C21 H21A 1.0000
C22 C23 1.518(2)
C22 H22A 1.0000
C1 C2 1.5368(16)
C1 H1A 0.9800
C1 H1B 0.9800
C1 H1C 0.9800
C2 C3 1.5314(15)
C2 C8 1.5320(15)
C3 C4 1.3866(16)
C4 C5 1.3888(17)
C4 H4A 0.9500
C5 C6 1.374(2)
C5 H5A 0.9500
C6 C7 1.3835(18)
C6 H6A 0.9500
C7 H7A 0.9500
C8 C9 1.3846(16)
C9 C10 1.3872(19)
C9 H9A 0.9500
C10 C11 1.379(2)
C10 H10A 0.9500
C11 C12 1.3880(19)
C11 H11A 0.9500
C12 H12A 0.9500
C13 C14 1.5082(18)
C13 H13A 0.9900
C13 H13B 0.9900
C14 C15 1.520(2)
C14 H14A 0.9900
C14 H14B 0.9900
C15 C16 1.5242(17)
C15 H15A 0.9900
C15 H15B 0.9900
C16 H16A 0.9900
C16 H16B 0.9900
C19 C20 1.530(2)
C19 H19A 0.9900
C19 H19B 0.9900
C20 H20A 0.9900
C20 H20B 0.9900
C23 C24 1.521(3)
C23 H23A 0.9900
C23 H23B 0.9900
C24 H24A 0.9900
C24 H24B 0.9900
B1 C43 1.6477(17)
B1 C31 1.6519(16)
B1 C25 1.6551(16)
B1 C37 1.6559(16)
C25 C30 1.3863(16)
C25 C26 1.3898(16)
C26 F26 1.3513(15)
C26 C27 1.3804(17)
C27 F27 1.3451(15)
C27 C28 1.379(2)
C28 F28 1.3389(14)
C28 C29 1.373(2)
C29 F29 1.3394(15)
C29 C30 1.3871(16)
C30 F30 1.3508(14)
C31 C36 1.3884(15)
C31 C32 1.3939(15)
C32 F32 1.3494(12)
C32 C33 1.3782(16)
C33 F33 1.3389(14)
C33 C34 1.3767(17)
C34 F34 1.3388(14)
C34 C35 1.3724(18)
C35 F35 1.3467(13)
C35 C36 1.3869(16)
C36 F36 1.3464(13)
C37 C42 1.3884(16)
C37 C38 1.3966(16)
C38 F38 1.3458(14)
C38 C39 1.3821(17)
C39 F39 1.3421(15)
C39 C40 1.376(2)
C40 F40 1.3421(14)
C40 C41 1.379(2)
C41 F41 1.3346(16)
C41 C42 1.3864(17)
C42 F42 1.3500(14)
C43 C48 1.3900(16)
C43 C44 1.3901(16)
C44 F44 1.3410(15)
C44 C45 1.3897(18)
C45 F45 1.3384(16)
C45 C46 1.369(2)
C46 F46 1.3378(15)
C46 C47 1.376(2)
C47 F47 1.3475(16)
C47 C48 1.3810(17)
C48 F48 1.3537(14)

loop_
_geom_torsion_atom_site_label_1
_geom_torsion_atom_site_label_2
_geom_torsion_atom_site_label_3
_geom_torsion_atom_site_label_4
_geom_torsion
C13 C14 C15 C16 32.02(15)
